data_4324499
loop_
_publ_author_name
'Balasubramanian Murugesapandian'
'Peter W. Roesky'

_publ_contact_author
;
  Prof. Dr. Peter W. Roesky
Karlsruher Institut fu/er Technologie (KIT) - Institut fu/er Anorganische Chemie
  Lehrstuhl fu/er Anorganische Funktionsmaterialien
   Engesserstr. 15, Geb. 30.45
   76131 Karlsruhe 
   Bundesrepublik Deutschland
;
_publ_contact_author_email roesky@kit.edu
_publ_contact_author_fax +49/(0)7216084854
_publ_contact_author_phone +49/(0)7216086117
_publ_section_title
;
 Coordination Polymers of Zinc with (\h6-Benzenecarboxylate) Chromium
 Tricarbonyl
;
_journal_name_full 'Inorganic Chemistry'
_journal_page_first 1698
_journal_page_last 1704
_journal_paper_doi 10.1021/ic102167t
_journal_volume 50
_journal_year 2011
_chemical_formula_moiety 'C60 H36 Cr4 N4 O20 Zn2'
_chemical_formula_sum 'C60 H36 Cr4 N4 O20 Zn2'
_chemical_formula_weight 1471.67
_chemical_name_systematic
; 
 ? 
;
_space_group_IT_number 2
_symmetry_cell_setting triclinic
_symmetry_space_group_name_Hall '-P 1'
_symmetry_space_group_name_H-M 'P -1'
_atom_sites_solution_hydrogens geom
_atom_sites_solution_primary direct
_atom_sites_solution_secondary difmap
_audit_creation_method SHELXL-97
_cell_angle_alpha 103.41(3)
_cell_angle_beta 111.20(3)
_cell_angle_gamma 108.42(3)
_cell_formula_units_Z 2
_cell_length_a 13.857(3)
_cell_length_b 15.846(3)
_cell_length_c 15.878(3)
_cell_measurement_temperature 200(2)
_cell_volume 2838.0(18)
_computing_cell_refinement 'STOE X-AREA, PLATON (A.L.Spek, 2005)'
_computing_data_collection 'STOE X-AREA'
_computing_data_reduction 'STOE X-RED, PLATON (A.L.Spek, 2005)'
_computing_molecular_graphics 'Diamond 2.1e/3'
_computing_publication_material 'X-STEP32, Microsoft Word'
_computing_structure_refinement 'SHELXL-97 (Sheldrick, 1997)'
_computing_structure_solution 'SHELXS-97 (Sheldrick, 1997)'
_diffrn_ambient_temperature 200(2)
_diffrn_measured_fraction_theta_full 0.995
_diffrn_measured_fraction_theta_max 0.995
_diffrn_measurement_device_type 'STOE IPDS 2'
_diffrn_measurement_method 'area detector'
_diffrn_radiation_monochromator graphite
_diffrn_radiation_source 'fine-focus sealed tube'
_diffrn_radiation_type MoK\a
_diffrn_radiation_wavelength 0.71073
_diffrn_reflns_av_R_equivalents 0.0659
_diffrn_reflns_av_sigmaI/netI 0.0586
_diffrn_reflns_limit_h_max 16
_diffrn_reflns_limit_h_min -14
_diffrn_reflns_limit_k_max 18
_diffrn_reflns_limit_k_min -18
_diffrn_reflns_limit_l_max 18
_diffrn_reflns_limit_l_min -18
_diffrn_reflns_number 25573
_diffrn_reflns_theta_full 25.10
_diffrn_reflns_theta_max 25.10
_diffrn_reflns_theta_min 1.47
_exptl_absorpt_coefficient_mu 1.655
_exptl_absorpt_correction_T_max 0.8930
_exptl_absorpt_correction_T_min 0.7226
_exptl_absorpt_correction_type integration
_exptl_absorpt_process_details 'STOE X-RED & X-SHAPE'
_exptl_crystal_colour yellow
_exptl_crystal_density_diffrn 1.722
_exptl_crystal_description prism
_exptl_crystal_F_000 1480
_exptl_crystal_size_max 0.21
_exptl_crystal_size_mid 0.14
_exptl_crystal_size_min 0.07
_refine_diff_density_max 1.253
_refine_diff_density_min -1.842
_refine_diff_density_rms 0.121
_refine_ls_extinction_method none
_refine_ls_goodness_of_fit_ref 0.980
_refine_ls_hydrogen_treatment constr
_refine_ls_matrix_type full
_refine_ls_number_parameters 806
_refine_ls_number_reflns 10064
_refine_ls_number_restraints 324
_refine_ls_restrained_S_all 0.997
_refine_ls_R_factor_all 0.1227
_refine_ls_R_factor_gt 0.0586
_refine_ls_shift/su_max 0.070
_refine_ls_shift/su_mean 0.014
_refine_ls_structure_factor_coef Fsqd
_refine_ls_weighting_details 'calc w=1/[\s^2^(Fo^2^)+(0.1318P)^2^+0.0000P] where P=(Fo^2^+2Fc^2^)/3'
_refine_ls_weighting_scheme calc
_refine_ls_wR_factor_gt 0.1879
_refine_ls_wR_factor_ref 0.2229
_reflns_number_gt 4394
_reflns_number_total 10064
_reflns_threshold_expression >2sigma(I)
_cod_data_source_file ic102167t_si_001_1.cif
_cod_data_source_block 1
_cod_original_cell_volume 2838.1(10)
_cod_database_code 4324499

loop_
_symmetry_equiv_pos_as_xyz
'x, y, z'
'-x, -y, -z'

loop_
_atom_site_label
_atom_site_type_symbol
_atom_site_fract_x
_atom_site_fract_y
_atom_site_fract_z
_atom_site_U_iso_or_equiv
_atom_site_adp_type
_atom_site_occupancy
_atom_site_symmetry_multiplicity
_atom_site_calc_flag
_atom_site_refinement_flags
C1 C 1.4588(8) 1.6983(7) 0.0660(6) 0.032(2) Uani 1 1 d .
C2 C 1.4785(10) 1.7822(8) 0.1398(8) 0.047(3) Uani 1 1 d .
H2 H 1.4184 1.8006 0.1355 0.056 Uiso 1 1 calc R
C3 C 1.5868(12) 1.8349(8) 0.2164(9) 0.054(3) Uani 1 1 d .
H3 H 1.6003 1.8926 0.2633 0.065 Uiso 1 1 calc R
C4 C 1.6769(9) 1.8138(8) 0.2327(8) 0.048(3) Uani 1 1 d .
H4 H 1.7492 1.8540 0.2897 0.057 Uiso 1 1 calc R
C5 C 1.6612(9) 1.7302(9) 0.1626(8) 0.046(3) Uani 1 1 d .
H5 H 1.7229 1.7130 0.1714 0.056 Uiso 1 1 calc R
C6 C 1.5502(10) 1.6719(8) 0.0781(7) 0.045(3) Uani 1 1 d .
H6 H 1.5379 1.6155 0.0301 0.054 Uiso 1 1 calc R
C7 C 1.3400(11) 1.6348(10) -0.0166(9) 0.055(4) Uani 1 1 d .
C8 C 1.4979(12) 1.5590(9) 0.1805(9) 0.051(3) Uani 1 1 d .
C9 C 1.3855(10) 1.6485(8) 0.2091(8) 0.042(2) Uani 1 1 d .
C10 C 1.6040(9) 1.7112(9) 0.3406(7) 0.044(3) Uani 1 1 d .
C11 C 0.8912(8) 1.6377(7) -0.2567(7) 0.035(2) Uani 1 1 d .
C12 C 0.8835(10) 1.6994(7) -0.3101(7) 0.041(2) Uani 1 1 d .
H12 H 0.9444 1.7288 -0.3235 0.050 Uiso 1 1 calc R
C13 C 0.7867(11) 1.7152(8) -0.3418(9) 0.053(3) Uani 1 1 d .
H13 H 0.7831 1.7584 -0.3741 0.063 Uiso 1 1 calc R
C14 C 0.6941(12) 1.6691(11) -0.3272(11) 0.071(4) Uani 1 1 d .
H14 H 0.6259 1.6774 -0.3535 0.085 Uiso 1 1 calc R
C15 C 0.7015(10) 1.6121(11) -0.2751(10) 0.069(4) Uani 1 1 d .
H15 H 0.6387 1.5828 -0.2637 0.083 Uiso 1 1 calc R
C16 C 0.8037(11) 1.5947(9) -0.2359(10) 0.056(3) Uani 1 1 d .
H16 H 0.8094 1.5560 -0.1984 0.067 Uiso 1 1 calc R
C17 C 0.9955(8) 1.6160(7) -0.2257(6) 0.029(2) Uani 1 1 d .
C18 C 0.6319(14) 1.5336(11) -0.5258(11) 0.069(4) Uiso 1 1 d .
C19 C 0.6515(12) 1.4260(6) -0.4243(8) 0.059(3) Uani 1 1 d .
C20 C 0.8087(14) 1.5113(13) -0.4708(12) 0.075(4) Uani 1 1 d U
C21 C 0.9808(8) 1.4008(7) -0.0902(7) 0.032(2) Uani 1 1 d .
H21 H 0.9294 1.4265 -0.1174 0.038 Uiso 1 1 calc R
C22 C 0.9481(9) 1.3310(7) -0.0533(8) 0.041(2) Uani 1 1 d .
H22 H 0.8766 1.3127 -0.0520 0.049 Uiso 1 1 calc R
C23 C 1.0181(8) 1.2877(7) -0.0184(6) 0.032(2) Uani 1 1 d .
C24 C 1.1220(10) 1.3188(8) -0.0185(8) 0.041(2) Uani 1 1 d .
H24 H 1.1730 1.2916 0.0052 0.049 Uiso 1 1 calc R
C25 C 1.1533(9) 1.3915(8) -0.0540(7) 0.042(3) Uani 1 1 d .
H25 H 1.2257 1.4120 -0.0538 0.051 Uiso 1 1 calc R
C26 C 0.8447(10) 1.1095(8) 0.0531(8) 0.041(2) Uani 1 1 d .
H26 H 0.7718 1.0891 0.0518 0.049 Uiso 1 1 calc R
C27 C 0.8760(9) 1.1788(8) 0.0195(7) 0.038(2) Uani 1 1 d .
H27 H 0.8250 1.2060 -0.0042 0.045 Uiso 1 1 calc R
C28 C 0.9806(9) 1.2113(6) 0.0185(6) 0.032(2) Uani 1 1 d .
C29 C 1.0511(8) 1.1668(7) 0.0529(6) 0.029(2) Uani 1 1 d .
H29 H 1.1235 1.1847 0.0533 0.035 Uiso 1 1 calc R
C30 C 1.0125(9) 1.0964(7) 0.0862(7) 0.038(2) Uani 1 1 d .
H30 H 1.0607 1.0665 0.1086 0.045 Uiso 1 1 calc R
C31 C 1.1060(8) 0.8625(6) 0.2568(6) 0.0279(19) Uani 1 1 d .
C32 C 1.1997(7) 0.9080(7) 0.2419(6) 0.0279(19) Uani 1 1 d .
H32 H 1.1957 0.9501 0.2082 0.033 Uiso 1 1 calc R
C33 C 1.2992(10) 0.8930(8) 0.2753(8) 0.048(3) Uani 1 1 d .
H33 H 1.3613 0.9233 0.2636 0.057 Uiso 1 1 calc R
C34 C 1.3041(11) 0.8318(9) 0.3268(9) 0.057(3) Uani 1 1 d .
H34 H 1.3700 0.8199 0.3499 0.068 Uiso 1 1 calc R
C35 C 1.2083(11) 0.7866(9) 0.3449(9) 0.066(4) Uani 1 1 d .
H35 H 1.2124 0.7477 0.3824 0.079 Uiso 1 1 calc R
C36 C 1.1140(10) 0.8012(8) 0.3074(7) 0.042(3) Uani 1 1 d .
H36 H 1.0497 0.7684 0.3156 0.051 Uiso 1 1 calc R
C37 C 1.0029(8) 0.8817(6) 0.2238(6) 0.034(2) Uani 1 1 d .
C38 C 1.1877(11) 0.9820(8) 0.4650(7) 0.050(3) Uani 1 1 d .
C39 C 1.344(2) 1.0624(19) 0.4290(19) 0.127(8) Uani 1 1 d U
C40 C 1.3694(10) 0.9715(11) 0.5292(8) 0.059(3) Uani 1 1 d U
C41 C 0.5416(9) 0.8038(8) -0.0676(7) 0.042(3) Uani 1 1 d U
C42 C 0.4502(9) 0.8284(8) -0.0770(7) 0.037(2) Uani 1 1 d U
H42 H 0.4621 0.8840 -0.0282 0.044 Uiso 1 1 calc R
C43 C 0.3411(9) 0.7699(8) -0.1593(7) 0.040(2) Uani 1 1 d U
H43 H 0.2788 0.7854 -0.1646 0.049 Uiso 1 1 calc R
C44 C 0.3230(9) 0.6915(8) -0.2315(7) 0.040(2) Uani 1 1 d U
H44 H 0.2495 0.6561 -0.2881 0.048 Uiso 1 1 calc R
C45 C 0.4118(8) 0.6603(7) -0.2249(7) 0.034(2) Uani 1 1 d U
H45 H 0.3984 0.6042 -0.2741 0.041 Uiso 1 1 calc R
C46 C 0.5202(9) 0.7188(7) -0.1405(7) 0.034(2) Uani 1 1 d U
H46 H 0.5810 0.7005 -0.1322 0.041 Uiso 1 1 calc R
C47 C 0.6603(10) 0.8684(8) 0.0187(7) 0.046(3) Uani 1 1 d U
C48 C 0.3981(11) 0.7857(9) -0.3437(8) 0.050(3) Uani 1 1 d U
C49 C 0.6123(10) 0.8491(9) -0.2141(9) 0.049(3) Uani 1 1 d U
C50 C 0.5048(11) 0.9433(9) -0.1781(8) 0.049(3) Uani 1 1 d U
C51 C 0.8350(10) 1.0958(8) 0.2884(7) 0.043(2) Uani 1 1 d U
H51 H 0.7610 1.0737 0.2347 0.051 Uiso 1 1 calc R
C52 C 0.8705(12) 1.1707(11) 0.3706(9) 0.061(3) Uani 1 1 d U
H52 H 0.8200 1.1996 0.3712 0.073 Uiso 1 1 calc R
C53 C 0.9773(9) 1.2099(7) 0.4566(7) 0.034(2) Uani 1 1 d U
C54 C 1.0433(11) 1.1581(9) 0.4439(8) 0.057(3) Uani 1 1 d U
H54 H 1.1165 1.1768 0.4969 0.069 Uiso 1 1 calc R
C55 C 1.0029(11) 1.0811(9) 0.3560(8) 0.057(3) Uani 1 1 d U
H55 H 1.0494 1.0493 0.3504 0.068 Uiso 1 1 calc R
C56 C 1.0037(13) 1.4175(10) 0.6410(9) 0.070(4) Uani 1 1 d U
H56 H 0.9574 1.4498 0.6457 0.084 Uiso 1 1 calc R
C57 C 0.9639(13) 1.3455(11) 0.5538(9) 0.071(4) Uani 1 1 d U
H57 H 0.8949 1.3317 0.4986 0.085 Uiso 1 1 calc R
C58 C 1.0219(10) 1.2953(7) 0.5468(6) 0.038(2) Uani 1 1 d U
C59 C 1.1281(9) 1.3221(8) 0.6250(6) 0.043(3) Uani 1 1 d U
H59 H 1.1742 1.2896 0.6208 0.051 Uiso 1 1 calc R
C60 C 1.1630(10) 1.3986(9) 0.7089(8) 0.049(3) Uani 1 1 d U
H60 H 1.2359 1.4190 0.7631 0.059 Uiso 1 1 calc R
N1 N 1.0854(7) 1.4324(6) -0.0877(5) 0.0323(18) Uani 1 1 d U
N2 N 0.9138(7) 1.0673(6) 0.0891(5) 0.0302(17) Uani 1 1 d U
N3 N 0.8998(7) 1.0519(6) 0.2796(5) 0.0298(17) Uani 1 1 d U
N4 N 1.1014(8) 1.4460(6) 0.7193(6) 0.038(2) Uani 1 1 d U
O1 O 1.3241(8) 1.5583(7) -0.0773(5) 0.061(2) Uani 1 1 d U
O2 O 1.2613(7) 1.6601(7) -0.0222(6) 0.060(2) Uani 1 1 d U
O3 O 1.4670(12) 1.4766(8) 0.1559(8) 0.089(3) Uani 1 1 d U
O4 O 1.3008(9) 1.6256(9) 0.2108(8) 0.076(3) Uani 1 1 d U
O5 O 1.6559(9) 1.7302(9) 0.4225(6) 0.073(3) Uani 1 1 d U
O6 O 0.9947(6) 1.5610(6) -0.1782(5) 0.0426(18) Uani 1 1 d U
O7 O 1.0735(7) 1.6536(6) -0.2445(6) 0.0498(19) Uani 1 1 d U
O8 O 0.5688(9) 1.5202(9) -0.6056(7) 0.083(3) Uani 1 1 d U
O9 O 0.5997(12) 1.3513(7) -0.4361(9) 0.102(4) Uani 1 1 d U
O10 O 0.8481(10) 1.4879(8) -0.5123(7) 0.077(3) Uani 1 1 d U
O11 O 1.0035(6) 0.9390(5) 0.1789(5) 0.0372(16) Uani 1 1 d U
O12 O 0.9257(6) 0.8466(5) 0.2430(5) 0.0430(17) Uani 1 1 d U
O13 O 1.1523(10) 1.0159(9) 0.5164(7) 0.079(3) Uani 1 1 d U
O14 O 1.398(2) 1.1394(16) 0.4368(15) 0.157(7) Uani 1 1 d U
O15 O 1.4295(12) 0.9842(11) 0.6061(9) 0.106(4) Uani 1 1 d U
O16 O 0.7392(7) 0.8445(6) 0.0266(6) 0.060(2) Uani 1 1 d U
O17 O 0.6754(7) 0.9430(7) 0.0786(5) 0.063(3) Uani 1 1 d U
O18 O 0.3449(9) 0.7696(9) -0.4260(7) 0.076(3) Uani 1 1 d U
O19 O 0.7054(9) 0.8753(8) -0.2058(8) 0.074(3) Uani 1 1 d U
O20 O 0.5239(12) 1.0233(7) -0.1571(9) 0.086(3) Uani 1 1 d U
Cr1 Cr 1.52618(13) 1.68531(11) 0.20931(10) 0.0296(4) Uani 1 1 d U
Cr2 Cr 0.73703(19) 1.55624(16) -0.40249(14) 0.0554(6) Uani 1 1 d U
Cr3 Cr 1.26307(16) 0.94351(15) 0.40148(13) 0.0480(5) Uani 1 1 d U
Cr4 Cr 0.47441(13) 0.81500(11) -0.20887(10) 0.0304(4) Uani 1 1 d U
Zn1 Zn 1.13215(9) 1.53612(8) -0.14526(7) 0.0291(3) Uani 1 1 d U
Zn2 Zn 0.86767(9) 0.96408(8) 0.14545(7) 0.0301(3) Uani 1 1 d U

loop_
_atom_site_aniso_label
_atom_site_aniso_U_11
_atom_site_aniso_U_22
_atom_site_aniso_U_33
_atom_site_aniso_U_23
_atom_site_aniso_U_13
_atom_site_aniso_U_12
C1 0.024(4) 0.036(5) 0.026(4) 0.020(4) 0.002(3) 0.009(4)
C2 0.035(6) 0.038(6) 0.058(6) 0.030(5) 0.008(5) 0.013(5)
C3 0.065(8) 0.030(5) 0.064(7) 0.016(5) 0.036(6) 0.010(5)
C4 0.025(5) 0.037(5) 0.049(6) 0.011(5) 0.008(4) -0.006(4)
C5 0.025(5) 0.057(6) 0.050(6) 0.025(5) 0.019(4) 0.005(4)
C6 0.056(7) 0.037(5) 0.038(5) 0.017(4) 0.029(5) 0.005(5)
C7 0.043(7) 0.065(8) 0.044(6) 0.039(6) 0.016(5) -0.001(6)
C8 0.076(8) 0.052(7) 0.063(6) 0.045(6) 0.046(6) 0.038(6)
C9 0.047(6) 0.047(6) 0.051(5) 0.033(5) 0.032(5) 0.022(5)
C10 0.034(5) 0.065(7) 0.037(5) 0.026(5) 0.015(4) 0.027(5)
C11 0.021(5) 0.026(5) 0.040(5) 0.002(4) 0.004(4) 0.010(4)
C12 0.046(6) 0.027(5) 0.042(5) 0.012(4) 0.014(5) 0.015(5)
C13 0.053(7) 0.040(6) 0.075(7) 0.024(5) 0.022(6) 0.039(5)
C14 0.045(8) 0.064(8) 0.091(10) 0.029(8) 0.008(7) 0.040(7)
C15 0.028(6) 0.085(10) 0.077(8) 0.004(8) 0.019(6) 0.031(6)
C16 0.053(7) 0.043(6) 0.076(8) 0.018(6) 0.039(6) 0.019(6)
C17 0.036(5) 0.037(5) 0.028(4) 0.016(4) 0.017(4) 0.027(4)
C19 0.091(8) 0.016(4) 0.055(5) 0.007(4) 0.046(6) -0.004(4)
C20 0.066(7) 0.095(8) 0.077(7) 0.027(6) 0.038(6) 0.048(6)
C21 0.028(5) 0.038(5) 0.045(5) 0.021(4) 0.024(4) 0.021(4)
C22 0.032(5) 0.032(5) 0.050(6) 0.003(4) 0.020(5) 0.011(4)
C23 0.025(5) 0.030(5) 0.026(4) -0.001(4) 0.010(4) 0.008(4)
C24 0.045(6) 0.050(6) 0.053(6) 0.037(5) 0.027(5) 0.034(5)
C25 0.025(5) 0.054(6) 0.041(5) 0.024(5) 0.014(4) 0.008(5)
C26 0.051(6) 0.046(6) 0.061(6) 0.042(5) 0.036(5) 0.037(5)
C27 0.031(5) 0.042(6) 0.042(5) 0.024(5) 0.015(4) 0.016(4)
C28 0.047(6) 0.028(5) 0.027(4) 0.022(4) 0.013(4) 0.022(4)
C29 0.034(5) 0.039(5) 0.032(4) 0.027(4) 0.018(4) 0.023(4)
C30 0.043(6) 0.025(5) 0.036(5) 0.016(4) 0.005(4) 0.016(4)
C31 0.032(5) 0.027(4) 0.023(4) 0.010(3) 0.010(3) 0.013(4)
C32 0.022(4) 0.036(5) 0.019(3) 0.007(3) 0.006(3) 0.011(4)
C33 0.034(6) 0.044(6) 0.053(6) 0.018(5) 0.015(5) 0.011(5)
C34 0.040(6) 0.052(7) 0.072(7) 0.016(6) 0.022(6) 0.025(6)
C35 0.048(7) 0.040(6) 0.060(7) 0.023(5) -0.011(6) 0.003(5)
C36 0.034(5) 0.039(6) 0.038(5) 0.013(4) 0.004(4) 0.013(5)
C37 0.021(5) 0.022(4) 0.024(4) -0.004(3) -0.005(3) -0.002(4)
C38 0.060(7) 0.040(5) 0.034(4) 0.020(4) 0.008(4) 0.019(5)
C39 0.128(11) 0.112(11) 0.138(11) 0.046(8) 0.059(8) 0.053(8)
C40 0.035(4) 0.085(7) 0.034(4) 0.020(4) -0.005(3) 0.025(4)
C41 0.041(5) 0.045(5) 0.033(4) 0.021(4) 0.019(4) 0.005(4)
C42 0.032(5) 0.043(5) 0.030(4) 0.015(4) 0.015(4) 0.010(4)
C43 0.037(5) 0.048(5) 0.042(5) 0.019(4) 0.019(4) 0.022(4)
C44 0.031(5) 0.049(5) 0.031(4) 0.024(4) 0.006(4) 0.012(4)
C45 0.032(5) 0.021(4) 0.031(4) 0.009(3) 0.001(3) 0.009(3)
C46 0.039(5) 0.029(4) 0.039(4) 0.019(4) 0.017(4) 0.017(4)
C47 0.035(5) 0.047(6) 0.028(4) 0.020(4) 0.001(4) -0.002(4)
C48 0.056(6) 0.054(6) 0.039(5) 0.021(4) 0.020(4) 0.023(5)
C49 0.033(5) 0.053(6) 0.065(6) 0.036(5) 0.016(4) 0.023(4)
C50 0.063(6) 0.044(6) 0.052(5) 0.017(4) 0.031(5) 0.033(5)
C51 0.039(5) 0.047(5) 0.026(4) 0.002(4) 0.010(4) 0.016(4)
C52 0.046(6) 0.071(7) 0.053(6) 0.006(5) 0.016(5) 0.031(5)
C53 0.035(4) 0.033(4) 0.031(4) 0.017(3) 0.009(3) 0.018(4)
C54 0.051(6) 0.057(6) 0.035(4) 0.008(4) -0.011(4) 0.034(5)
C55 0.056(6) 0.055(6) 0.038(5) 0.002(4) 0.000(4) 0.036(5)
C56 0.072(7) 0.058(6) 0.058(6) 0.003(5) 0.000(5) 0.052(6)
C57 0.068(7) 0.063(6) 0.050(6) -0.007(5) 0.000(5) 0.046(6)
C58 0.047(5) 0.032(4) 0.023(4) 0.005(3) 0.012(4) 0.012(4)
C59 0.029(4) 0.052(5) 0.026(4) -0.009(3) 0.005(3) 0.021(4)
C60 0.032(5) 0.063(6) 0.041(5) 0.009(4) 0.007(4) 0.027(4)
N1 0.030(4) 0.034(4) 0.029(3) 0.017(3) 0.009(3) 0.011(3)
N2 0.032(4) 0.030(4) 0.036(4) 0.014(3) 0.019(3) 0.018(3)
N3 0.029(4) 0.032(4) 0.024(3) 0.010(3) 0.007(3) 0.015(3)
N4 0.045(5) 0.038(4) 0.032(4) 0.016(3) 0.015(3) 0.019(4)
O1 0.052(5) 0.065(5) 0.032(3) 0.015(4) 0.016(3) -0.006(4)
O2 0.028(4) 0.075(5) 0.065(4) 0.046(4) 0.005(3) 0.014(4)
O3 0.132(8) 0.054(5) 0.099(6) 0.040(4) 0.065(5) 0.044(5)
O4 0.057(5) 0.094(6) 0.108(6) 0.062(5) 0.054(4) 0.033(4)
O5 0.071(5) 0.108(6) 0.035(4) 0.035(4) 0.018(4) 0.040(5)
O6 0.041(4) 0.053(4) 0.036(3) 0.027(3) 0.013(3) 0.023(3)
O7 0.038(4) 0.056(4) 0.055(4) 0.020(3) 0.025(3) 0.018(3)
O8 0.065(5) 0.103(6) 0.050(4) 0.020(4) 0.004(4) 0.035(5)
O9 0.123(7) 0.048(4) 0.100(6) 0.006(4) 0.064(5) 0.000(4)
O10 0.094(6) 0.088(6) 0.073(5) 0.027(4) 0.053(5) 0.059(5)
O11 0.036(4) 0.032(3) 0.043(3) 0.015(3) 0.015(3) 0.018(3)
O12 0.032(4) 0.043(4) 0.055(4) 0.022(3) 0.020(3) 0.016(3)
O13 0.094(6) 0.105(7) 0.066(5) 0.042(5) 0.044(4) 0.063(5)
O14 0.161(9) 0.153(9) 0.155(9) 0.045(6) 0.091(7) 0.059(6)
O15 0.089(7) 0.131(8) 0.069(6) 0.027(5) 0.021(5) 0.040(6)
O16 0.036(4) 0.056(4) 0.060(4) 0.036(4) 0.000(3) 0.005(3)
O17 0.045(4) 0.063(5) 0.032(3) 0.001(3) 0.013(3) -0.014(4)
O18 0.068(5) 0.105(6) 0.049(4) 0.031(4) 0.025(4) 0.033(5)
O19 0.052(5) 0.086(6) 0.108(6) 0.055(5) 0.046(4) 0.038(4)
O20 0.130(7) 0.049(5) 0.112(6) 0.039(4) 0.071(5) 0.056(5)
Cr1 0.0286(8) 0.0314(8) 0.0290(7) 0.0147(6) 0.0109(6) 0.0145(6)
Cr2 0.0562(13) 0.0524(11) 0.0416(9) 0.0168(9) 0.0099(9) 0.0221(10)
Cr3 0.0381(10) 0.0518(11) 0.0464(9) 0.0128(8) 0.0180(8) 0.0178(8)
Cr4 0.0289(8) 0.0327(8) 0.0311(7) 0.0164(6) 0.0133(6) 0.0136(7)
Zn1 0.0271(6) 0.0290(6) 0.0274(5) 0.0115(4) 0.0091(4) 0.0121(5)
Zn2 0.0294(6) 0.0290(6) 0.0294(5) 0.0132(4) 0.0112(5) 0.0119(5)

loop_
_atom_type_symbol
_atom_type_description
_atom_type_scat_dispersion_real
_atom_type_scat_dispersion_imag
_atom_type_scat_source
C C 0.0033 0.0016 'International Tables Vol C Tables 4.2.6.8 and 6.1.1.4'
H H 0.0000 0.0000 'International Tables Vol C Tables 4.2.6.8 and 6.1.1.4'
N N 0.0061 0.0033 'International Tables Vol C Tables 4.2.6.8 and 6.1.1.4'
O O 0.0106 0.0060 'International Tables Vol C Tables 4.2.6.8 and 6.1.1.4'
Cr Cr 0.3209 0.6236 'International Tables Vol C Tables 4.2.6.8 and 6.1.1.4'
Zn Zn 0.2839 1.4301 'International Tables Vol C Tables 4.2.6.8 and 6.1.1.4'

loop_
_geom_angle_atom_site_label_1
_geom_angle_atom_site_label_2
_geom_angle_atom_site_label_3
_geom_angle
_geom_angle_site_symmetry_1
_geom_angle_site_symmetry_3
C2 C1 C6 119.1(9) . .
C2 C1 C7 119.3(11) . .
C6 C1 C7 121.3(10) . .
C2 C1 Cr1 71.4(5) . .
C6 C1 Cr1 70.8(5) . .
C7 C1 Cr1 124.3(7) . .
C3 C2 C1 117.2(11) . .
C3 C2 Cr1 71.9(7) . .
C1 C2 Cr1 71.0(6) . .
C2 C3 C4 126.8(12) . .
C2 C3 Cr1 72.4(6) . .
C4 C3 Cr1 73.9(7) . .
C3 C4 C5 118.2(10) . .
C3 C4 Cr1 71.0(7) . .
C5 C4 Cr1 70.9(6) . .
C4 C5 C6 118.6(11) . .
C4 C5 Cr1 72.3(6) . .
C6 C5 Cr1 70.1(6) . .
C1 C6 C5 120.1(10) . .
C1 C6 Cr1 71.7(6) . .
C5 C6 Cr1 72.2(6) . .
O1 C7 O2 123.5(11) . .
O1 C7 C1 117.8(13) . .
O2 C7 C1 118.7(13) . .
O1 C7 Zn1 67.8(7) . .
O2 C7 Zn1 55.7(6) . .
C1 C7 Zn1 174.1(11) . .
O3 C8 Cr1 172.2(13) . .
O4 C9 Cr1 178.4(10) . .
O5 C10 Cr1 177.3(12) . .
C16 C11 C12 121.2(10) . .
C16 C11 C17 119.2(10) . .
C12 C11 C17 119.5(10) . .
C16 C11 Cr2 76.3(7) . .
C12 C11 Cr2 70.3(5) . .
C17 C11 Cr2 123.7(6) . .
C13 C12 C11 119.3(11) . .
C13 C12 Cr2 74.1(7) . .
C11 C12 Cr2 71.6(5) . .
C12 C13 C14 121.3(12) . .
C12 C13 Cr2 69.8(6) . .
C14 C13 Cr2 73.2(8) . .
C15 C14 C13 119.8(11) . .
C15 C14 Cr2 73.6(8) . .
C13 C14 Cr2 71.0(8) . .
C14 C15 C16 121.9(13) . .
C14 C15 Cr2 71.7(9) . .
C16 C15 Cr2 71.9(7) . .
C11 C16 C15 116.4(13) . .
C11 C16 Cr2 68.2(7) . .
C15 C16 Cr2 70.9(8) . .
O7 C17 O6 125.6(9) . .
O7 C17 C11 119.6(9) . .
O6 C17 C11 114.8(9) . .
O8 C18 Cr2 177.0(15) . .
O9 C19 Cr2 177.8(14) . .
O10 C20 Cr2 176.8(16) . .
N1 C21 C22 120.7(9) . .
C21 C22 C23 121.2(10) . .
C24 C23 C22 117.2(10) . .
C24 C23 C28 122.2(7) . .
C22 C23 C28 120.6(7) . .
C23 C24 C25 119.8(9) . .
N1 C25 C24 122.6(10) . .
C27 C26 N2 122.7(10) . .
C26 C27 C28 121.6(10) . .
C27 C28 C29 116.2(8) . .
C27 C28 C23 123.2(7) . .
C29 C28 C23 120.6(7) . .
C30 C29 C28 118.4(10) . .
N2 C30 C29 125.1(9) . .
C36 C31 C32 118.2(9) . .
C36 C31 C37 120.6(9) . .
C32 C31 C37 121.2(8) . .
C36 C31 Cr3 70.9(5) . .
C32 C31 Cr3 71.7(5) . .
C37 C31 Cr3 126.4(6) . .
C33 C32 C31 121.9(9) . .
C33 C32 Cr3 73.6(6) . .
C31 C32 Cr3 71.4(5) . .
C32 C33 C34 118.0(10) . .
C32 C33 Cr3 69.9(6) . .
C34 C33 Cr3 70.7(7) . .
C33 C34 C35 120.3(11) . .
C33 C34 Cr3 72.9(7) . .
C35 C34 Cr3 69.4(7) . .
C36 C35 C34 118.4(12) . .
C36 C35 Cr3 72.2(7) . .
C34 C35 Cr3 72.2(7) . .
C35 C36 C31 123.1(12) . .
C35 C36 Cr3 72.2(7) . .
C31 C36 Cr3 72.1(6) . .
O12 C37 O11 123.4(9) . .
O12 C37 C31 120.3(9) . .
O11 C37 C31 116.2(9) . .
O13 C38 Cr3 171.4(11) . .
O14 C39 Cr3 172(3) . .
O15 C40 Cr3 176.5(15) . .
C42 C41 C46 118.9(9) . .
C42 C41 C47 119.7(10) . .
C46 C41 C47 121.4(11) . .
C42 C41 Cr4 72.9(6) . .
C46 C41 Cr4 71.7(5) . .
C47 C41 Cr4 126.3(7) . .
C41 C42 C43 119.4(10) . .
C41 C42 Cr4 69.7(6) . .
C43 C42 Cr4 72.8(6) . .
C44 C43 C42 121.2(10) . .
C44 C43 Cr4 71.0(6) . .
C42 C43 Cr4 70.4(6) . .
C43 C44 C45 122.2(9) . .
C43 C44 Cr4 73.3(7) . .
C45 C44 Cr4 72.2(6) . .
C46 C45 C44 115.7(9) . .
C46 C45 Cr4 69.3(5) . .
C44 C45 Cr4 70.0(6) . .
C45 C46 C41 122.5(10) . .
C45 C46 Cr4 73.5(5) . .
C41 C46 Cr4 70.3(6) . .
O17 C47 O16 122.3(10) . .
O17 C47 C41 119.0(12) . .
O16 C47 C41 118.7(11) . .
O17 C47 Zn2 69.0(6) . .
O16 C47 Zn2 53.5(5) . .
C41 C47 Zn2 171.3(10) . .
O18 C48 Cr4 175.0(12) . .
O19 C49 Cr4 172.3(12) . .
O20 C50 Cr4 178.6(11) . .
N3 C51 C52 122.2(10) . .
C51 C52 C53 124.9(12) . .
C52 C53 C54 110.6(9) . .
C52 C53 C58 126.5(8) . .
C54 C53 C58 122.8(7) . .
C55 C54 C53 122.2(9) . .
N3 C55 C54 120.9(11) . .
N4 C56 C57 124.8(12) . .
C58 C57 C56 119.1(11) . .
C57 C58 C59 119.9(10) . .
C57 C58 C53 121.7(8) . .
C59 C58 C53 118.5(8) . .
C58 C59 C60 116.3(10) . .
N4 C60 C59 124.4(10) . .
C25 N1 C21 118.4(9) . .
C25 N1 Zn1 121.4(7) . .
C21 N1 Zn1 120.1(6) . .
C30 N2 C26 115.9(9) . .
C30 N2 Zn2 121.6(6) . .
C26 N2 Zn2 122.5(7) . .
C51 N3 C55 119.2(9) . .
C51 N3 Zn2 122.1(6) . .
C55 N3 Zn2 117.1(7) . .
C56 N4 C60 115.3(10) . .
C56 N4 Zn1 119.2(8) . 1_556
C60 N4 Zn1 124.0(7) . 1_556
C7 O1 Zn1 82.5(8) . .
C7 O2 Zn1 94.4(8) . .
C17 O6 Zn1 110.8(6) . .
C37 O11 Zn2 112.5(7) . .
C47 O16 Zn2 97.0(8) . .
C47 O17 Zn2 81.8(8) . .
C8 Cr1 C10 89.7(5) . .
C8 Cr1 C9 85.9(6) . .
C10 Cr1 C9 92.4(5) . .
C8 Cr1 C6 87.1(5) . .
C10 Cr1 C6 141.9(5) . .
C9 Cr1 C6 125.1(5) . .
C8 Cr1 C3 162.5(5) . .
C10 Cr1 C3 99.0(5) . .
C9 Cr1 C3 108.7(5) . .
C6 Cr1 C3 76.7(5) . .
C8 Cr1 C1 105.5(5) . .
C10 Cr1 C1 164.0(5) . .
C9 Cr1 C1 93.5(4) . .
C6 Cr1 C1 37.5(4) . .
C3 Cr1 C1 65.0(4) . .
C8 Cr1 C2 141.3(5) . .
C10 Cr1 C2 128.4(5) . .
C9 Cr1 C2 85.9(5) . .
C6 Cr1 C2 67.4(5) . .
C3 Cr1 C2 35.7(4) . .
C1 Cr1 C2 37.6(4) . .
C8 Cr1 C5 98.7(5) . .
C10 Cr1 C5 105.8(5) . .
C9 Cr1 C5 161.2(4) . .
C6 Cr1 C5 37.8(4) . .
C3 Cr1 C5 64.5(5) . .
C1 Cr1 C5 67.6(4) . .
C2 Cr1 C5 79.1(5) . .
C8 Cr1 C4 131.4(6) . .
C10 Cr1 C4 87.8(5) . .
C9 Cr1 C4 142.7(5) . .
C6 Cr1 C4 66.8(4) . .
C3 Cr1 C4 35.1(5) . .
C1 Cr1 C4 78.5(4) . .
C2 Cr1 C4 65.6(4) . .
C5 Cr1 C4 36.9(5) . .
C18 Cr2 C20 82.7(7) . .
C18 Cr2 C19 88.8(6) . .
C20 Cr2 C19 87.9(7) . .
C18 Cr2 C12 119.9(6) . .
C20 Cr2 C12 95.0(6) . .
C19 Cr2 C12 151.3(5) . .
C18 Cr2 C11 158.1(6) . .
C20 Cr2 C11 97.2(5) . .
C19 Cr2 C11 113.1(5) . .
C12 Cr2 C11 38.2(4) . .
C18 Cr2 C13 94.7(6) . .
C20 Cr2 C13 119.4(7) . .
C19 Cr2 C13 152.7(5) . .
C12 Cr2 C13 36.1(4) . .
C11 Cr2 C13 66.1(4) . .
C18 Cr2 C14 93.3(6) . .
C20 Cr2 C14 154.8(7) . .
C19 Cr2 C14 117.0(6) . .
C12 Cr2 C14 65.3(5) . .
C11 Cr2 C14 77.4(4) . .
C13 Cr2 C14 35.8(5) . .
C18 Cr2 C15 117.1(6) . .
C20 Cr2 C15 160.1(6) . .
C19 Cr2 C15 91.2(5) . .
C12 Cr2 C15 76.6(5) . .
C11 Cr2 C15 65.0(4) . .
C13 Cr2 C15 63.2(6) . .
C14 Cr2 C15 34.6(6) . .
C18 Cr2 C16 154.0(6) . .
C20 Cr2 C16 122.9(6) . .
C19 Cr2 C16 88.4(4) . .
C12 Cr2 C16 66.1(4) . .
C11 Cr2 C16 35.5(4) . .
C13 Cr2 C16 76.7(5) . .
C14 Cr2 C16 65.3(5) . .
C15 Cr2 C16 37.2(5) . .
C39 Cr3 C38 88.5(10) . .
C39 Cr3 C40 83.7(10) . .
C38 Cr3 C40 82.0(5) . .
C39 Cr3 C35 157.1(10) . .
C38 Cr3 C35 114.2(6) . .
C40 Cr3 C35 96.7(6) . .
C39 Cr3 C36 153.7(9) . .
C38 Cr3 C36 92.0(5) . .
C40 Cr3 C36 122.4(6) . .
C35 Cr3 C36 35.6(5) . .
C39 Cr3 C31 116.7(9) . .
C38 Cr3 C31 93.9(4) . .
C40 Cr3 C31 159.2(5) . .
C35 Cr3 C31 66.3(4) . .
C36 Cr3 C31 37.0(4) . .
C39 Cr3 C32 91.5(9) . .
C38 Cr3 C32 121.8(4) . .
C40 Cr3 C32 155.7(5) . .
C35 Cr3 C32 78.7(4) . .
C36 Cr3 C32 66.0(4) . .
C31 Cr3 C32 36.9(3) . .
C39 Cr3 C34 118.8(10) . .
C38 Cr3 C34 152.4(5) . .
C40 Cr3 C34 96.0(6) . .
C35 Cr3 C34 38.3(6) . .
C36 Cr3 C34 65.7(5) . .
C31 Cr3 C34 78.2(4) . .
C32 Cr3 C34 65.5(4) . .
C39 Cr3 C33 92.2(10) . .
C38 Cr3 C33 158.3(4) . .
C40 Cr3 C33 119.6(5) . .
C35 Cr3 C33 67.6(5) . .
C36 Cr3 C33 77.9(4) . .
C31 Cr3 C33 66.5(4) . .
C32 Cr3 C33 36.5(4) . .
C34 Cr3 C33 36.4(5) . .
C50 Cr4 C49 86.3(6) . .
C50 Cr4 C48 92.0(5) . .
C49 Cr4 C48 88.8(5) . .
C50 Cr4 C41 104.3(5) . .
C49 Cr4 C41 95.2(5) . .
C48 Cr4 C41 163.4(5) . .
C50 Cr4 C46 140.8(4) . .
C49 Cr4 C46 87.0(5) . .
C48 Cr4 C46 126.5(5) . .
C41 Cr4 C46 38.1(4) . .
C50 Cr4 C44 129.9(5) . .
C49 Cr4 C44 143.7(5) . .
C48 Cr4 C44 87.7(5) . .
C41 Cr4 C44 79.5(4) . .
C46 Cr4 C44 66.7(4) . .
C50 Cr4 C42 86.8(5) . .
C49 Cr4 C42 127.4(5) . .
C48 Cr4 C42 143.6(5) . .
C41 Cr4 C42 37.5(4) . .
C46 Cr4 C42 67.2(4) . .
C44 Cr4 C42 66.1(4) . .
C50 Cr4 C45 165.3(5) . .
C49 Cr4 C45 106.8(5) . .
C48 Cr4 C45 94.9(5) . .
C41 Cr4 C45 68.5(4) . .
C46 Cr4 C45 37.2(3) . .
C44 Cr4 C45 37.8(4) . .
C42 Cr4 C45 80.0(4) . .
C50 Cr4 C43 99.0(5) . .
C49 Cr4 C43 161.9(4) . .
C48 Cr4 C43 108.2(5) . .
C41 Cr4 C43 66.8(4) . .
C46 Cr4 C43 77.9(4) . .
C44 Cr4 C43 35.6(4) . .
C42 Cr4 C43 36.8(4) . .
C45 Cr4 C43 66.5(4) . .
O6 Zn1 O2 103.4(4) . .
O6 Zn1 N1 98.0(3) . .
O2 Zn1 N1 104.3(3) . .
O6 Zn1 N4 103.6(3) . 1_554
O2 Zn1 N4 140.7(4) . 1_554
N1 Zn1 N4 99.6(3) . 1_554
O6 Zn1 O1 162.2(3) . .
O2 Zn1 O1 59.6(4) . .
N1 Zn1 O1 91.8(3) . .
N4 Zn1 O1 89.3(3) 1_554 .
O6 Zn1 C7 133.2(5) . .
O2 Zn1 C7 29.9(4) . .
N1 Zn1 C7 98.5(3) . .
N4 Zn1 C7 116.3(4) 1_554 .
O1 Zn1 C7 29.7(4) . .
O11 Zn2 O16 104.8(4) . .
O11 Zn2 N3 102.4(3) . .
O16 Zn2 N3 139.9(4) . .
O11 Zn2 N2 98.7(3) . .
O16 Zn2 N2 104.6(3) . .
N3 Zn2 N2 99.8(3) . .
O11 Zn2 O17 162.5(3) . .
O16 Zn2 O17 58.7(4) . .
N3 Zn2 O17 89.6(3) . .
N2 Zn2 O17 91.6(3) . .
O11 Zn2 C47 134.2(4) . .
O16 Zn2 C47 29.5(4) . .
N3 Zn2 C47 116.1(4) . .
N2 Zn2 C47 98.2(3) . .
O17 Zn2 C47 29.2(4) . .

loop_
_geom_bond_atom_site_label_1
_geom_bond_atom_site_label_2
_geom_bond_distance
_geom_bond_site_symmetry_2
C1 C2 1.426(16) .
C1 C6 1.419(17) .
C1 C7 1.491(14) .
C1 Cr1 2.213(8) .
C2 C3 1.359(17) .
C2 Cr1 2.217(11) .
C3 C4 1.344(19) .
C3 Cr1 2.211(12) .
C4 C5 1.415(18) .
C4 Cr1 2.247(11) .
C5 C6 1.433(15) .
C5 Cr1 2.228(11) .
C6 Cr1 2.200(10) .
C7 O1 1.257(17) .
C7 O2 1.257(17) .
C7 Zn1 2.516(12) .
C8 O3 1.153(16) .
C8 Cr1 1.822(12) .
C9 O4 1.126(15) .
C9 Cr1 1.849(11) .
C10 O5 1.142(13) .
C10 Cr1 1.837(10) .
C11 C16 1.383(17) .
C11 C12 1.440(15) .
C11 C17 1.525(12) .
C11 Cr2 2.210(9) .
C12 C13 1.378(16) .
C12 Cr2 2.193(11) .
C13 C14 1.39(2) .
C13 Cr2 2.247(11) .
C14 C15 1.36(2) .
C14 Cr2 2.276(15) .
C15 C16 1.470(18) .
C15 Cr2 2.299(14) .
C16 Cr2 2.312(14) .
C17 O7 1.234(13) .
C17 O6 1.279(12) .
C18 O8 1.171(17) .
C18 Cr2 1.834(15) .
C19 O9 1.102(14) .
C19 Cr2 1.900(9) .
C20 O10 1.069(17) .
C20 Cr2 1.881(16) .
C21 N1 1.358(12) .
C21 C22 1.397(15) .
C22 C23 1.387(15) .
C23 C24 1.367(15) .
C23 C28 1.494(8) .
C24 C25 1.411(15) .
C25 N1 1.332(14) .
C26 C27 1.349(15) .
C26 N2 1.369(12) .
C27 C28 1.383(15) .
C28 C29 1.407(12) .
C29 C30 1.382(14) .
C30 N2 1.319(14) .
C31 C36 1.403(14) .
C31 C32 1.405(13) .
C31 C37 1.489(13) .
C31 Cr3 2.217(9) .
C32 C33 1.406(15) .
C32 Cr3 2.220(8) .
C33 C34 1.409(18) .
C33 Cr3 2.267(12) .
C34 C35 1.46(2) .
C34 Cr3 2.239(13) .
C35 C36 1.345(18) .
C35 Cr3 2.201(13) .
C36 Cr3 2.202(11) .
C37 O12 1.219(13) .
C37 O11 1.276(12) .
C38 O13 1.202(16) .
C38 Cr3 1.833(14) .
C39 O14 1.16(3) .
C39 Cr3 1.71(3) .
C40 O15 1.125(15) .
C40 Cr3 1.869(10) .
C41 C42 1.407(16) .
C41 C46 1.421(15) .
C41 C47 1.512(14) .
C41 Cr4 2.170(10) .
C42 C43 1.405(14) .
C42 Cr4 2.211(10) .
C43 C44 1.363(16) .
C43 Cr4 2.241(11) .
C44 C45 1.444(15) .
C44 Cr4 2.213(11) .
C45 C46 1.414(13) .
C45 Cr4 2.243(9) .
C46 Cr4 2.188(10) .
C47 O17 1.234(16) .
C47 O16 1.241(16) .
C47 Zn2 2.501(10) .
C48 O18 1.160(14) .
C48 Cr4 1.873(11) .
C49 O19 1.169(15) .
C49 Cr4 1.853(12) .
C50 O20 1.148(15) .
C50 Cr4 1.843(12) .
C51 N3 1.323(14) .
C51 C52 1.343(16) .
C52 C53 1.416(15) .
C53 C54 1.441(16) .
C53 C58 1.482(8) .
C54 C55 1.402(16) .
C55 N3 1.340(13) .
C56 N4 1.311(15) .
C56 C57 1.356(17) .
C57 C58 1.313(17) .
C58 C59 1.387(14) .
C59 C60 1.376(15) .
C60 N4 1.328(14) .
N1 Zn1 2.100(8) .
N2 Zn2 2.078(8) .
N3 Zn2 2.054(7) .
N4 Zn1 2.092(8) 1_556
O1 Zn1 2.349(10) .
O2 Zn1 2.085(9) .
O6 Zn1 1.976(8) .
O11 Zn2 1.957(7) .
O16 Zn2 2.025(8) .
O17 Zn2 2.359(10) .
Zn1 N4 2.092(8) 1_554
